data_2108869
loop_
_publ_author_name
'Gaydamaka, Anna A.'
'Arkhipov, Sergey G.'
'Boldyreva, Elena V.'

_publ_section_title
;
 A new guaninate hydrate K^+^&#x00B7;C~5~H~4~N~5~O^{-^}&#x00B7;H~2~O:
 crystal structure from 100 to 300K in a comparison with
 2Na^+^&#x00B7;C~5~H~3~N~5~O^2{-^}&#x00B7;7H~2~O
;
_journal_issue 5
_journal_name_full 'Acta Crystallographica Section B'
_journal_page_first
;
;
_journal_paper_doi 10.1107/S205252062100754X
_journal_volume 77
_journal_year 2021
_chemical_formula_moiety '2(Na), 7(H2O), C5 H3 N5 O'
_chemical_formula_sum 'C5 H17 N5 Na2 O8'
_chemical_formula_weight 321.21
_chemical_name_common 'disodium 2-amino-6-oxo-6,7-dihydro-1H-purine-1,7-diide heptahydrate'
_chemical_name_systematic 'disodium 2-amino-6-oxo-6,7-dihydro-1H-purine-1,7-diide heptahydrate'
_space_group_crystal_system monoclinic
_space_group_IT_number 14
_space_group_name_Hall '-P 2ybc'
_space_group_name_H-M_alt 'P 1 21/c 1'
_atom_sites_solution_hydrogens difmap
_atom_sites_solution_primary direct
_atom_sites_solution_secondary direct
_audit_creation_method SHELXL-2018/3
_cell_angle_alpha 90
_cell_angle_beta 101.456(2)
_cell_angle_gamma 90
_cell_formula_units_Z 4
_cell_length_a 10.5488(2)
_cell_length_b 11.7577(2)
_cell_length_c 11.2563(3)
_cell_measurement_reflns_used 5541
_cell_measurement_temperature 275(2)
_cell_measurement_theta_max 29.5790
_cell_measurement_theta_min 2.5330
_cell_volume 1368.30(5)
_computing_cell_refinement 'STOE X-AREA (Stoe & Cie, 2006)'
_computing_data_collection 'STOE X-AREA (Stoe & Cie, 2006)'
_computing_data_reduction 'CrysAlisPro 1.171.38.43d (Rigaku OD, 2015)'
_computing_molecular_graphics 'Mercury (Macrae et al., 2020), Vesta(Momma,2011)'
_computing_structure_refinement 'SHELXL-2018/3 (Sheldrick, 2018)'
_diffrn_ambient_temperature 275(2)
_diffrn_detector 'image plate (34 cm diameter)'
_diffrn_detector_area_resol_mean 6.67
_diffrn_detector_type STOE
_diffrn_measured_fraction_theta_full 0.999
_diffrn_measured_fraction_theta_max 0.999
_diffrn_measurement_details ' 360 frames, detector distance = 100 mm'
_diffrn_measurement_device '2-circle goniometer'
_diffrn_measurement_device_type 'STOE IPDS 2'
_diffrn_measurement_method 'rotation method'
_diffrn_radiation_collimation '0.5 mm diameter, monocapillary'
_diffrn_radiation_monochromator 'plane graphite'
_diffrn_radiation_polarisn_norm 0
_diffrn_radiation_type 'Mo K\a'
_diffrn_radiation_wavelength 0.71073
_diffrn_reflns_av_R_equivalents 0.0435
_diffrn_reflns_av_unetI/netI 0.0383
_diffrn_reflns_Laue_measured_fraction_full 0.999
_diffrn_reflns_Laue_measured_fraction_max 0.999
_diffrn_reflns_limit_h_max 14
_diffrn_reflns_limit_h_min -14
_diffrn_reflns_limit_k_max 16
_diffrn_reflns_limit_k_min -16
_diffrn_reflns_limit_l_max 14
_diffrn_reflns_limit_l_min -15
_diffrn_reflns_number 12706
_diffrn_reflns_point_group_measured_fraction_full 0.999
_diffrn_reflns_point_group_measured_fraction_max 0.999
_diffrn_reflns_theta_full 25.242
_diffrn_reflns_theta_max 29.575
_diffrn_reflns_theta_min 1.970
_diffrn_source 'sealed X-ray tube, 12 x 0.4 mm long-fine focus'
_diffrn_source_current 30
_diffrn_source_power 1.500
_diffrn_source_voltage 50
_exptl_absorpt_coefficient_mu 0.192
_exptl_absorpt_correction_T_max 1.00000
_exptl_absorpt_correction_T_min 0.88985
_exptl_absorpt_correction_type multi-scan
_exptl_absorpt_process_details
;
CrysAlisPro 1.171.38.43d (Rigaku Oxford Diffraction, 2015)
Empirical absorption correction using spherical harmonics,
 implemented in SCALE3 ABSPACK scaling algorithm.
;
_exptl_crystal_colour colourless
_exptl_crystal_density_diffrn 1.559
_exptl_crystal_description prism
_exptl_crystal_F_000 672
_exptl_crystal_size_max 0.5
_exptl_crystal_size_mid 0.5
_exptl_crystal_size_min 0.25
_refine_diff_density_max 0.413
_refine_diff_density_min -0.234
_refine_diff_density_rms 0.061
_refine_ls_extinction_method none
_refine_ls_goodness_of_fit_ref 1.095
_refine_ls_hydrogen_treatment refxyz
_refine_ls_matrix_type full
_refine_ls_number_parameters 232
_refine_ls_number_reflns 3846
_refine_ls_number_restraints 0
_refine_ls_restrained_S_all 1.095
_refine_ls_R_factor_all 0.0487
_refine_ls_R_factor_gt 0.0355
_refine_ls_shift/su_max 0.000
_refine_ls_shift/su_mean 0.000
_refine_ls_structure_factor_coef Fsqd
_refine_ls_weighting_details 'w=1/[\s^2^(Fo^2^)+(0.0511P)^2^+0.5266P] where P=(Fo^2^+2Fc^2^)/3'
_refine_ls_weighting_scheme calc
_refine_ls_wR_factor_gt 0.0913
_refine_ls_wR_factor_ref 0.1117
_reflns_Friedel_coverage 0.000
_reflns_number_gt 2961
_reflns_number_total 3846
_reflns_threshold_expression 'I > 2\s(I)'
_cod_data_source_file xk5085sup1.cif
_cod_data_source_block GuaNa_275K
_cod_original_cell_volume 1368.31(5)
_cod_original_sg_symbol_H-M 'P 21/c'
_cod_database_code 2108869
_shelx_shelxl_version_number 2018/3
_shelx_space_group_comment
;
The symmetry employed for this shelxl refinement is uniquely defined
by the following loop, which should always be used as a source of
symmetry information in preference to the above space-group names.
They are only intended as comments.
;
_oxdiff_exptl_absorpt_empirical_full_min 0.924
_oxdiff_exptl_absorpt_empirical_full_max 1.184
_oxdiff_exptl_absorpt_empirical_details
;
Empirical correction (ABSPACK) includes:
- Absorption correction using spherical harmonics
- Frame scaling
;

loop_
_space_group_symop_operation_xyz
'x, y, z'
'-x, y+1/2, -z+1/2'
'-x, -y, -z'
'x, -y-1/2, z-1/2'

loop_
_atom_site_label
_atom_site_type_symbol
_atom_site_fract_x
_atom_site_fract_y
_atom_site_fract_z
_atom_site_U_iso_or_equiv
_atom_site_adp_type
_atom_site_occupancy
_atom_site_site_symmetry_order
_atom_site_calc_flag
_atom_site_refinement_flags_posn
_atom_site_refinement_flags_adp
_atom_site_refinement_flags_occupancy
_atom_site_disorder_assembly
_atom_site_disorder_group
N1 N 0.65572(12) 0.48112(10) 0.34813(12) 0.0239(2) Uani 1 1 d . . . . .
C2 C 0.52676(14) 0.48092(12) 0.33987(14) 0.0244(3) Uani 1 1 d . . . . .
N3 N 0.45403(11) 0.40018(10) 0.37610(12) 0.0254(3) Uani 1 1 d . . . . .
C4 C 0.52497(13) 0.31171(11) 0.43156(13) 0.0211(3) Uani 1 1 d . . . . .
C5 C 0.65872(13) 0.30445(11) 0.44840(13) 0.0217(3) Uani 1 1 d . . . . .
C6 C 0.72649(13) 0.39271(11) 0.40379(12) 0.0205(3) Uani 1 1 d . . . . .
N7 N 0.69922(12) 0.20379(10) 0.50771(12) 0.0276(3) Uani 1 1 d . . . . .
C8 C 0.58747(15) 0.15792(13) 0.52202(16) 0.0298(3) Uani 1 1 d . . . . .
H1 H 0.5873(19) 0.0885(17) 0.5609(18) 0.036 Uiso 1 1 d . U . . .
N9 N 0.47819(12) 0.21693(11) 0.47807(13) 0.0274(3) Uani 1 1 d . . . . .
N2 N 0.46217(15) 0.57265(13) 0.28142(16) 0.0390(4) Uani 1 1 d . . . . .
H2 H 0.379(2) 0.5812(19) 0.288(2) 0.047 Uiso 1 1 d . U . . .
H3 H 0.512(2) 0.634(2) 0.273(2) 0.047 Uiso 1 1 d . U . . .
O1 O 0.85067(9) 0.39275(9) 0.41288(10) 0.0251(2) Uani 1 1 d . . . . .
Na1 Na 0.11650(6) 0.25475(5) 0.18257(6) 0.02641(15) Uani 1 1 d . . . . .
Na2 Na 0.04863(6) 0.04523(5) 0.37154(6) 0.02681(15) Uani 1 1 d . . . . .
O2W O 0.30862(11) 0.32546(11) 0.13466(12) 0.0322(3) Uani 1 1 d . . . . .
H4 H 0.354(2) 0.3056(18) 0.090(2) 0.039 Uiso 1 1 d . U . . .
H5 H 0.362(2) 0.3387(18) 0.204(2) 0.039 Uiso 1 1 d . U . . .
O3W O 0.18630(11) 0.38023(10) 0.35523(12) 0.0315(3) Uani 1 1 d . . . . .
H6 H 0.147(2) 0.4424(18) 0.3550(19) 0.038 Uiso 1 1 d . U . . .
H7 H 0.269(2) 0.3925(17) 0.3772(19) 0.038 Uiso 1 1 d . U . . .
O4W O 0.24399(11) 0.11469(10) 0.31903(11) 0.0287(2) Uani 1 1 d . . . . .
H8 H 0.278(2) 0.0743(18) 0.2750(19) 0.034 Uiso 1 1 d . U . . .
H9 H 0.308(2) 0.1403(18) 0.3632(19) 0.034 Uiso 1 1 d . U . . .
O5W O -0.00100(12) 0.06912(9) 0.14484(10) 0.0277(2) Uani 1 1 d . . . . .
H10 H 0.048(2) 0.0229(18) 0.1247(18) 0.033 Uiso 1 1 d . U . . .
H11 H -0.044(2) 0.0865(18) 0.084(2) 0.033 Uiso 1 1 d . U . . .
O6W O -0.15477(11) 0.02057(10) 0.42390(11) 0.0322(3) Uani 1 1 d . . . . .
H12 H -0.208(2) -0.0315(19) 0.4077(19) 0.039 Uiso 1 1 d . U . . .
H13 H -0.201(2) 0.0779(19) 0.4383(19) 0.039 Uiso 1 1 d . U . . .
O7W O 0.04279(12) 0.22693(9) 0.46126(11) 0.0286(2) Uani 1 1 d . . . . .
H14 H -0.029(2) 0.2639(17) 0.4460(19) 0.034 Uiso 1 1 d . U . . .
H15 H 0.094(2) 0.2693(18) 0.4385(19) 0.034 Uiso 1 1 d . U . . .
O8W O 0.08224(11) -0.14999(9) 0.31571(11) 0.0261(2) Uani 1 1 d . . . . .
H16 H 0.1072(19) -0.1444(16) 0.251(2) 0.031 Uiso 1 1 d . U . . .
H17 H 0.143(2) -0.1717(17) 0.3660(19) 0.031 Uiso 1 1 d . U . . .

loop_
_atom_site_aniso_label
_atom_site_aniso_U_11
_atom_site_aniso_U_22
_atom_site_aniso_U_33
_atom_site_aniso_U_23
_atom_site_aniso_U_13
_atom_site_aniso_U_12
N1 0.0211(6) 0.0249(5) 0.0262(6) 0.0038(5) 0.0056(5) -0.0026(4)
C2 0.0215(7) 0.0254(6) 0.0259(7) 0.0024(5) 0.0039(5) 0.0023(5)
N3 0.0175(6) 0.0275(6) 0.0312(7) 0.0033(5) 0.0046(5) -0.0003(4)
C4 0.0153(6) 0.0257(6) 0.0222(7) 0.0006(5) 0.0034(5) -0.0017(5)
C5 0.0154(6) 0.0249(6) 0.0244(7) 0.0029(5) 0.0031(5) 0.0009(5)
C6 0.0168(6) 0.0250(6) 0.0200(6) -0.0022(5) 0.0039(5) -0.0019(5)
N7 0.0209(6) 0.0276(6) 0.0338(7) 0.0077(5) 0.0041(5) 0.0033(5)
C8 0.0248(7) 0.0281(7) 0.0362(9) 0.0087(6) 0.0057(6) 0.0005(6)
N9 0.0204(6) 0.0283(6) 0.0343(7) 0.0055(5) 0.0076(5) -0.0016(5)
N2 0.0256(7) 0.0339(7) 0.0563(10) 0.0168(7) 0.0055(7) 0.0062(6)
O1 0.0149(5) 0.0314(5) 0.0296(5) 0.0017(4) 0.0056(4) -0.0022(4)
Na1 0.0240(3) 0.0266(3) 0.0286(3) -0.0002(2) 0.0050(2) -0.0010(2)
Na2 0.0283(3) 0.0251(3) 0.0289(3) -0.0003(2) 0.0104(3) 0.0000(2)
O2W 0.0242(6) 0.0436(6) 0.0302(6) -0.0043(5) 0.0090(5) -0.0015(5)
O3W 0.0203(6) 0.0302(5) 0.0448(7) -0.0033(5) 0.0082(5) 0.0016(4)
O4W 0.0217(5) 0.0314(5) 0.0340(6) -0.0071(5) 0.0075(5) -0.0002(4)
O5W 0.0312(6) 0.0267(5) 0.0245(6) 0.0015(4) 0.0037(4) 0.0055(4)
O6W 0.0257(6) 0.0299(5) 0.0425(7) -0.0057(5) 0.0105(5) -0.0005(4)
O7W 0.0262(6) 0.0266(5) 0.0342(6) 0.0010(4) 0.0089(5) 0.0040(4)
O8W 0.0212(5) 0.0325(5) 0.0242(5) 0.0035(4) 0.0034(4) 0.0007(4)

loop_
_atom_type_symbol
_atom_type_description
_atom_type_scat_dispersion_real
_atom_type_scat_dispersion_imag
_atom_type_scat_source
C C 0.0033 0.0016 'International Tables Vol C Tables 4.2.6.8 and 6.1.1.4'
H H 0.0000 0.0000 'International Tables Vol C Tables 4.2.6.8 and 6.1.1.4'
N N 0.0061 0.0033 'International Tables Vol C Tables 4.2.6.8 and 6.1.1.4'
O O 0.0106 0.0060 'International Tables Vol C Tables 4.2.6.8 and 6.1.1.4'
Na Na 0.0362 0.0249 'International Tables Vol C Tables 4.2.6.8 and 6.1.1.4'

loop_
_geom_angle_atom_site_label_1
_geom_angle_atom_site_label_2
_geom_angle_atom_site_label_3
_geom_angle
_geom_angle_site_symmetry_1
_geom_angle_site_symmetry_3
_geom_angle_publ_flag
C2 N1 C6 119.10(12) . . ?
N3 C2 N1 127.96(13) . . ?
N3 C2 N2 116.42(14) . . ?
N1 C2 N2 115.53(13) . . ?
C2 N3 C4 112.80(12) . . ?
N3 C4 N9 126.40(12) . . ?
N3 C4 C5 124.18(12) . . ?
N9 C4 C5 109.42(12) . . ?
N7 C5 C4 109.05(12) . . ?
N7 C5 C6 132.25(13) . . ?
C4 C5 C6 118.69(12) . . ?
O1 C6 N1 119.43(12) . . ?
O1 C6 C5 123.36(13) . . ?
N1 C6 C5 117.20(12) . . ?
C8 N7 C5 102.03(12) . . ?
N7 C8 N9 117.23(13) . . ?
N7 C8 H1 119.8(12) . . ?
N9 C8 H1 122.9(12) . . ?
C8 N9 C4 102.26(12) . . ?
C2 N2 H2 116.5(15) . . ?
C2 N2 H3 115.6(15) . . ?
H2 N2 H3 121(2) . . ?
O2W Na1 O8W 129.53(5) . 2 ?
O2W Na1 O3W 80.27(5) . . ?
O8W Na1 O3W 80.54(4) 2 . ?
O2W Na1 O4W 89.47(5) . . ?
O8W Na1 O4W 133.05(5) 2 . ?
O3W Na1 O4W 82.31(5) . . ?
O2W Na1 O7W 81.41(5) . 4_565 ?
O8W Na1 O7W 82.28(4) 2 4_565 ?
O3W Na1 O7W 137.54(5) . 4_565 ?
O4W Na1 O7W 135.40(5) . 4_565 ?
O2W Na1 O5W 133.61(5) . . ?
O8W Na1 O5W 90.25(4) 2 . ?
O3W Na1 O5W 136.43(5) . . ?
O4W Na1 O5W 73.35(4) . . ?
O7W Na1 O5W 81.88(4) 4_565 . ?
O2W Na1 Na2 133.92(4) . . ?
O8W Na1 Na2 92.31(3) 2 . ?
O3W Na1 Na2 90.43(3) . . ?
O4W Na1 Na2 44.47(3) . . ?
O7W Na1 Na2 128.87(3) 4_565 . ?
O5W Na1 Na2 47.19(3) . . ?
O2W Na1 Na2 91.93(4) . 2 ?
O8W Na1 Na2 37.60(3) 2 2 ?
O3W Na1 Na2 69.04(3) . 2 ?
O4W Na1 Na2 150.60(4) . 2 ?
O7W Na1 Na2 73.69(3) 4_565 2 ?
O5W Na1 Na2 123.81(4) . 2 ?
Na2 Na1 Na2 126.620(17) . 2 ?
O2W Na1 Na2 67.60(4) . 4_565 ?
O8W Na1 Na2 74.71(3) 2 4_565 ?
O3W Na1 Na2 107.67(4) . 4_565 ?
O4W Na1 Na2 152.22(3) . 4_565 ?
O7W Na1 Na2 29.98(3) 4_565 4_565 ?
O5W Na1 Na2 110.69(3) . 4_565 ?
Na2 Na1 Na2 155.20(3) . 4_565 ?
Na2 Na1 Na2 50.564(17) 2 4_565 ?
O6W Na2 O7W 84.38(5) . . ?
O6W Na2 O4W 167.15(5) . . ?
O7W Na2 O4W 83.93(4) . . ?
O6W Na2 O8W 97.81(4) . . ?
O7W Na2 O8W 169.05(5) . . ?
O4W Na2 O8W 94.67(4) . . ?
O6W Na2 O6W 89.71(5) . 3_556 ?
O7W Na2 O6W 86.02(4) . 3_556 ?
O4W Na2 O6W 94.80(5) . 3_556 ?
O8W Na2 O6W 83.27(4) . 3_556 ?
O6W Na2 O5W 104.55(5) . . ?
O7W Na2 O5W 108.29(4) . . ?
O4W Na2 O5W 74.21(4) . . ?
O8W Na2 O5W 81.63(4) . . ?
O6W Na2 O5W 160.46(5) 3_556 . ?
O6W Na2 Na1 123.93(4) . . ?
O7W Na2 Na1 69.03(3) . . ?
O4W Na2 Na1 46.00(3) . . ?
O8W Na2 Na1 117.45(3) . . ?
O6W Na2 Na1 133.73(4) 3_556 . ?
O5W Na2 Na1 46.88(3) . . ?
O6W Na2 Na2 46.31(3) . 3_556 ?
O7W Na2 Na2 83.26(4) . 3_556 ?
O4W Na2 Na2 136.92(5) . 3_556 ?
O8W Na2 Na2 90.49(4) . 3_556 ?
O6W Na2 Na2 43.41(3) 3_556 3_556 ?
O5W Na2 Na2 148.66(4) . 3_556 ?
Na1 Na2 Na2 152.05(3) . 3_556 ?
O6W Na2 Na1 61.39(3) . 2_545 ?
O7W Na2 Na1 145.39(4) . 2_545 ?
O4W Na2 Na1 130.62(3) . 2_545 ?
O8W Na2 Na1 36.80(3) . 2_545 ?
O6W Na2 Na1 88.66(3) 3_556 2_545 ?
O5W Na2 Na1 86.66(3) . 2_545 ?
Na1 Na2 Na1 133.492(19) . 2_545 ?
Na2 Na2 Na1 69.76(2) 3_556 2_545 ?
O6W Na2 Na1 82.64(4) . 4_566 ?
O7W Na2 Na1 31.36(3) . 4_566 ?
O4W Na2 Na1 90.13(3) . 4_566 ?
O8W Na2 Na1 138.06(4) . 4_566 ?
O6W Na2 Na1 54.80(3) 3_556 4_566 ?
O5W Na2 Na1 139.17(3) . 4_566 ?
Na1 Na2 Na1 95.387(14) . 4_566 ?
Na2 Na2 Na1 59.680(19) 3_556 4_566 ?
Na1 Na2 Na1 129.437(17) 2_545 4_566 ?
Na1 O2W H4 133.9(15) . . ?
Na1 O2W H5 106.8(14) . . ?
H4 O2W H5 105(2) . . ?
Na1 O3W H6 117.1(15) . . ?
Na1 O3W H7 117.0(14) . . ?
H6 O3W H7 109(2) . . ?
Na2 O4W Na1 89.53(4) . . ?
Na2 O4W H8 116.7(14) . . ?
Na1 O4W H8 105.1(14) . . ?
Na2 O4W H9 128.7(15) . . ?
Na1 O4W H9 114.8(15) . . ?
H8 O4W H9 100(2) . . ?
Na1 O5W Na2 85.93(4) . . ?
Na1 O5W H10 107.8(14) . . ?
Na2 O5W H10 101.0(14) . . ?
Na1 O5W H11 95.9(16) . . ?
Na2 O5W H11 154.2(16) . . ?
H10 O5W H11 103(2) . . ?
Na2 O6W Na2 90.29(5) . 3_556 ?
Na2 O6W H12 130.2(15) . . ?
Na2 O6W H12 97.7(15) 3_556 . ?
Na2 O6W H13 121.6(14) . . ?
Na2 O6W H13 103.6(14) 3_556 . ?
H12 O6W H13 104(2) . . ?
Na2 O7W Na1 118.65(5) . 4_566 ?
Na2 O7W H14 117.8(14) . . ?
Na1 O7W H14 104.2(14) 4_566 . ?
Na2 O7W H15 110.0(14) . . ?
Na1 O7W H15 99.7(15) 4_566 . ?
H14 O7W H15 104(2) . . ?
Na1 O8W Na2 105.60(4) 2_545 . ?
Na1 O8W H16 118.8(14) 2_545 . ?
Na2 O8W H16 104.0(14) . . ?
Na1 O8W H17 114.9(14) 2_545 . ?
Na2 O8W H17 104.7(14) . . ?
H16 O8W H17 107.4(19) . . ?

loop_
_geom_bond_atom_site_label_1
_geom_bond_atom_site_label_2
_geom_bond_distance
_geom_bond_site_symmetry_2
_geom_bond_publ_flag
N1 C2 1.3450(19) . ?
N1 C6 1.3581(18) . ?
C2 N3 1.3343(18) . ?
C2 N2 1.372(2) . ?
N3 C4 1.3588(18) . ?
C4 N9 1.3646(17) . ?
C4 C5 1.3884(18) . ?
C5 N7 1.3840(18) . ?
C5 C6 1.4081(18) . ?
C6 O1 1.2935(16) . ?
N7 C8 1.3349(19) . ?
C8 N9 1.352(2) . ?
C8 H1 0.93(2) . ?
N2 H2 0.90(2) . ?
N2 H3 0.91(2) . ?
Na1 O2W 2.3503(12) . ?
Na1 O8W 2.3803(12) 2 ?
Na1 O3W 2.4347(14) . ?
Na1 O4W 2.4617(13) . ?
Na1 O7W 2.4673(13) 4_565 ?
Na1 O5W 2.5043(13) . ?
Na1 Na2 3.4221(8) . ?
Na1 Na2 3.8274(8) 2 ?
Na1 Na2 4.1599(8) 4_565 ?
Na2 O6W 2.3532(13) . ?
Na2 O7W 2.3690(12) . ?
Na2 O4W 2.3974(12) . ?
Na2 O8W 2.4245(12) . ?
Na2 O6W 2.4760(14) 3_556 ?
Na2 O5W 2.5167(13) . ?
Na2 Na2 3.4244(12) 3_556 ?
O2W H4 0.80(2) . ?
O2W H5 0.88(2) . ?
O3W H6 0.84(2) . ?
O3W H7 0.87(2) . ?
O4W H8 0.82(2) . ?
O4W H9 0.81(2) . ?
O5W H10 0.82(2) . ?
O5W H11 0.77(2) . ?
O6W H12 0.82(2) . ?
O6W H13 0.86(2) . ?
O7W H14 0.86(2) . ?
O7W H15 0.81(2) . ?
O8W H16 0.82(2) . ?
O8W H17 0.81(2) . ?

loop_
_geom_hbond_atom_site_label_D
_geom_hbond_atom_site_label_H
_geom_hbond_atom_site_label_A
_geom_hbond_distance_DH
_geom_hbond_distance_HA
_geom_hbond_distance_DA
_geom_hbond_angle_DHA
_geom_hbond_site_symmetry_A
_geom_hbond_publ_flag
O2W H5 N3 0.88(2) 2.12(2) 2.9757(19) 166(2) . yes
O3W H7 N3 0.87(2) 1.96(2) 2.7970(16) 162(2) . yes
O4W H9 N9 0.81(2) 2.19(2) 2.9994(18) 177(2) . yes
O7W H15 O3W 0.81(2) 1.97(2) 2.7718(16) 168(2) . yes
O6W H12 O2W 0.82(2) 2.00(2) 2.8118(17) 170(2) 2_545 yes
O3W H6 O5W 0.84(2) 2.15(2) 2.9585(16) 163(2) 2 yes
O2W H4 N9 0.80(2) 2.01(2) 2.7941(17) 170(2) 4_565 yes
O4W H8 N1 0.82(2) 2.00(2) 2.8137(16) 174(2) 2_645 yes
O5W H10 O1 0.82(2) 1.96(2) 2.7652(15) 170(2) 2_645 yes
O8W H16 O1 0.82(2) 2.03(2) 2.8456(16) 170.4(19) 2_645 yes
O5W H11 O1 0.77(2) 2.04(2) 2.8007(16) 171(2) 4_465 yes
O6W H13 N7 0.86(2) 2.06(2) 2.9120(17) 169(2) 1_455 yes
O7W H14 O1 0.86(2) 1.96(2) 2.7869(15) 159.5(19) 1_455 yes
O8W H17 N7 0.81(2) 2.00(2) 2.8010(17) 172(2) 3_656 yes

loop_
_geom_torsion_atom_site_label_1
_geom_torsion_atom_site_label_2
_geom_torsion_atom_site_label_3
_geom_torsion_atom_site_label_4
_geom_torsion
_geom_torsion_site_symmetry_1
_geom_torsion_site_symmetry_2
_geom_torsion_site_symmetry_3
_geom_torsion_site_symmetry_4
_geom_torsion_publ_flag
C6 N1 C2 N3 -3.0(2) . . . . ?
C6 N1 C2 N2 -179.43(14) . . . . ?
N1 C2 N3 C4 2.7(2) . . . . ?
N2 C2 N3 C4 179.13(14) . . . . ?
C2 N3 C4 N9 -179.97(14) . . . . ?
C2 N3 C4 C5 -0.5(2) . . . . ?
N3 C4 C5 N7 179.97(13) . . . . ?
N9 C4 C5 N7 -0.52(17) . . . . ?
N3 C4 C5 C6 -1.2(2) . . . . ?
N9 C4 C5 C6 178.32(13) . . . . ?
C2 N1 C6 O1 -179.48(13) . . . . ?
C2 N1 C6 C5 0.9(2) . . . . ?
N7 C5 C6 O1 -0.1(3) . . . . ?
C4 C5 C6 O1 -178.63(13) . . . . ?
N7 C5 C6 N1 179.50(15) . . . . ?
C4 C5 C6 N1 1.0(2) . . . . ?
C4 C5 N7 C8 0.09(17) . . . . ?
C6 C5 N7 C8 -178.53(16) . . . . ?
C5 N7 C8 N9 0.39(19) . . . . ?
N7 C8 N9 C4 -0.7(2) . . . . ?
N3 C4 N9 C8 -179.81(14) . . . . ?
C5 C4 N9 C8 0.69(17) . . . . ?

_cod_database_fobs_code 2108869
